data_1568907
loop_
_publ_author_name
'Athiyarath, Vignesh'
'Mathew, Liby Ann'
'Zhao, Yakai'
'Khazeber, Ravichandran'
'Ramamurty, Upadrasta'
'Sureshan, Kana M.'

_publ_section_title
;
 Rational design and topochemical synthesis of polymorphs of a polymer.
;
_journal_issue 19
_journal_name_full 'Chemical science'
_journal_page_first 5132
_journal_page_last 5140
_journal_paper_doi 10.1039/d3sc00053b
_journal_volume 14
_journal_year 2023
_chemical_absolute_configuration rm
_chemical_formula_moiety 'C15 H24 N6 O3'
_chemical_formula_sum 'C15 H24 N6 O3'
_chemical_formula_weight 336.40
_space_group_crystal_system orthorhombic
_space_group_IT_number 33
_space_group_name_Hall 'P 2c -2n'
_space_group_name_H-M_alt 'P n a 21'
_atom_sites_solution_hydrogens mixed
_audit_creation_method SHELXL-2018/3
_audit_update_record
;
2023-03-08 deposited with the CCDC.	2023-04-14 downloaded from the CCDC.
;
_cell_angle_alpha 90
_cell_angle_beta 90
_cell_angle_gamma 90
_cell_formula_units_Z 4
_cell_length_a 11.2274(13)
_cell_length_b 9.2607(12)
_cell_length_c 18.166(2)
_cell_measurement_reflns_used 3618
_cell_measurement_temperature 296(2)
_cell_measurement_theta_max 19.63
_cell_measurement_theta_min 2.47
_cell_volume 1888.8(4)
_computing_cell_refinement 'APEX3/SAINT (Bruker 2016)'
_computing_data_collection ' APEX3 (Bruker, 2016)'
_computing_data_reduction 'SAINT/XPREP (Bruker, 2016)'
_computing_molecular_graphics 'ORTEP3-2014.1(Farrugia, 1997)'
_computing_publication_material 'SHELXL-2018/3'(Sheldrick, 2018)'
_computing_structure_refinement 'SHELXL-2018/3 (Sheldrick, 2018)'
_computing_structure_solution 'SHELXS-97 (Sheldrick 2008)'
_diffrn_ambient_temperature 296(2)
_diffrn_detector_area_resol_mean 0
_diffrn_measured_fraction_theta_full 0.999
_diffrn_measured_fraction_theta_max 0.992
_diffrn_measurement_device_type 'Bruker KAPPA APEX-II CCD'
_diffrn_measurement_method '\f and \w scans'
_diffrn_radiation_type MoK\a
_diffrn_radiation_wavelength 0.71073
_diffrn_reflns_av_R_equivalents 0.0508
_diffrn_reflns_av_unetI/netI 0.0437
_diffrn_reflns_Laue_measured_fraction_full 0.999
_diffrn_reflns_Laue_measured_fraction_max 0.992
_diffrn_reflns_limit_h_max 14
_diffrn_reflns_limit_h_min -12
_diffrn_reflns_limit_k_max 12
_diffrn_reflns_limit_k_min -12
_diffrn_reflns_limit_l_max 23
_diffrn_reflns_limit_l_min -24
_diffrn_reflns_number 25529
_diffrn_reflns_point_group_measured_fraction_full 0.999
_diffrn_reflns_point_group_measured_fraction_max 0.986
_diffrn_reflns_theta_full 25.242
_diffrn_reflns_theta_max 28.384
_diffrn_reflns_theta_min 2.242
_diffrn_source 'sealed tube'
_exptl_absorpt_coefficient_mu 0.085
_exptl_absorpt_correction_T_max 0.995
_exptl_absorpt_correction_T_min 0.991
_exptl_absorpt_correction_type multi-scan
_exptl_absorpt_process_details 'SADABS (Bruker, 2016)'
_exptl_crystal_colour colourless
_exptl_crystal_density_diffrn 1.183
_exptl_crystal_density_meas 1.183
_exptl_crystal_density_method None
_exptl_crystal_description cube
_exptl_crystal_F_000 720
_exptl_crystal_size_max 0.098
_exptl_crystal_size_mid 0.068
_exptl_crystal_size_min 0.048
_refine_diff_density_max 0.420
_refine_diff_density_min -0.228
_refine_diff_density_rms 0.039
_refine_ls_abs_structure_details
;
 Flack x determined using 1003 quotients [(I+)-(I-)]/[(I+)+(I-)]
 (Parsons, Flack and Wagner, Acta Cryst. B69 (2013) 249-259).
;
_refine_ls_abs_structure_Flack -0.2(7)
_refine_ls_extinction_method none
_refine_ls_goodness_of_fit_ref 1.038
_refine_ls_hydrogen_treatment mixed
_refine_ls_matrix_type full
_refine_ls_number_parameters 237
_refine_ls_number_reflns 4680
_refine_ls_number_restraints 1
_refine_ls_restrained_S_all 1.038
_refine_ls_R_factor_all 0.1081
_refine_ls_R_factor_gt 0.0581
_refine_ls_shift/su_max 0.019
_refine_ls_shift/su_mean 0.001
_refine_ls_structure_factor_coef Fsqd
_refine_ls_weighting_details 'w=1/[\s^2^(Fo^2^)+(0.0771P)^2^+0.2198P] where P=(Fo^2^+2Fc^2^)/3'
_refine_ls_weighting_scheme calc
_refine_ls_wR_factor_gt 0.1381
_refine_ls_wR_factor_ref 0.1653
_reflns_Friedel_coverage 0.930
_reflns_Friedel_fraction_full 0.999
_reflns_Friedel_fraction_max 0.980
_reflns_number_gt 2806
_reflns_number_total 4680
_reflns_threshold_expression 'I > 2\s(I)'
_cod_data_source_file d3sc00053b2.cif
_cod_data_source_block shelx_CCDC1
_cod_depositor_comments
;
The following automatic conversions were performed:

data item '_chemical_absolute_configuration' value 'RM' was changed
to 'rm' in accordance with the
/home/data/users/saulius/crontab/automatic-downloads/rss-feeds/RSC/lib/dictionaries/cif_core.dic
dictionary named 'cif_core.dic' version 2.4.2 last updated on
2011-04-26.

data item '_exptl_absorpt_correction_type' value 'Multi-scan' was
changed to 'multi-scan' in accordance with the
/home/data/users/saulius/crontab/automatic-downloads/rss-feeds/RSC/lib/dictionaries/cif_core.dic
dictionary named 'cif_core.dic' version 2.4.2 last updated on
2011-04-26.

Automatic conversion script
Id: cif_fix_values 8170 2020-07-09 18:12:32Z antanas 

 Adding full bibliography for 1568906--1568910.cif.
;
_cod_database_code 1568907
_shelx_shelxl_version_number 2018/3
_shelx_space_group_comment
;
The symmetry employed for this shelxl refinement is uniquely defined
by the following loop, which should always be used as a source of
symmetry information in preference to the above space-group names.
They are only intended as comments.
;
_shelx_estimated_absorpt_t_min 0.992
_shelx_estimated_absorpt_t_max 0.996

loop_
_space_group_symop_operation_xyz
'x, y, z'
'-x, -y, z+1/2'
'x+1/2, -y+1/2, z'
'-x+1/2, y+1/2, z+1/2'

loop_
_atom_site_label
_atom_site_type_symbol
_atom_site_fract_x
_atom_site_fract_y
_atom_site_fract_z
_atom_site_U_iso_or_equiv
_atom_site_adp_type
_atom_site_occupancy
_atom_site_site_symmetry_order
_atom_site_calc_flag
_atom_site_refinement_flags_posn
_atom_site_refinement_flags_adp
_atom_site_refinement_flags_occupancy
_atom_site_disorder_assembly
_atom_site_disorder_group
O2 O 0.4880(2) 0.6159(3) 0.63148(16) 0.0555(8) Uani 1 1 d . . . . .
N5 N 0.3836(3) 0.4178(3) 0.60131(19) 0.0424(7) Uani 1 1 d . . . . .
N4 N 0.2171(3) 0.6067(4) 0.5359(2) 0.0535(9) Uani 1 1 d . . . . .
H4 H 0.143306 0.582768 0.539361 0.064 Uiso 1 1 calc R U . . .
C12 C 0.5740(3) 0.3144(4) 0.5562(2) 0.0489(9) Uani 1 1 d . . . . .
N6 N 0.5601(3) 0.3978(4) 0.4987(2) 0.0613(10) Uani 1 1 d . . . . .
H6 H 0.496657 0.449463 0.495489 0.074 Uiso 1 1 calc R U . . .
O3 O 0.6617(3) 0.2362(4) 0.5644(2) 0.0808(11) Uani 1 1 d . . . . .
C8 C 0.3953(3) 0.5596(4) 0.6125(2) 0.0407(8) Uani 1 1 d . . . . .
O1 O 0.3751(3) 0.6209(4) 0.46078(19) 0.0713(9) Uani 1 1 d . . . . .
C9 C 0.4764(3) 0.3094(4) 0.6144(2) 0.0473(9) Uani 1 1 d . . . . .
C4 C 0.2676(4) 0.6035(4) 0.4700(3) 0.0571(10) Uani 1 1 d . . . . .
C5 C 0.2801(3) 0.6490(4) 0.6033(2) 0.0483(9) Uani 1 1 d . . . . .
C14 C 0.5952(6) 0.3824(7) 0.3681(3) 0.0865(18) Uani 1 1 d . . . . .
C6 C 0.3096(4) 0.8092(4) 0.6014(3) 0.0745(14) Uani 1 1 d . . . . .
H6A H 0.364610 0.827885 0.562059 0.112 Uiso 1 1 calc R U . . .
H6B H 0.344741 0.837226 0.647343 0.112 Uiso 1 1 calc R U . . .
H6C H 0.237915 0.863616 0.593426 0.112 Uiso 1 1 calc R U . . .
C7 C 0.1982(4) 0.6162(5) 0.6683(3) 0.0616(12) Uani 1 1 d . . . . .
H7A H 0.126460 0.671948 0.663822 0.092 Uiso 1 1 calc R U . . .
H7B H 0.237876 0.640861 0.713363 0.092 Uiso 1 1 calc R U . . .
H7C H 0.178790 0.515270 0.668480 0.092 Uiso 1 1 calc R U . . .
C1 C 0.1860(4) 0.5791(6) 0.4035(3) 0.0721(14) Uani 1 1 d . . . . .
C10 C 0.4189(4) 0.1609(4) 0.6081(4) 0.0830(16) Uani 1 1 d . . . . .
H10A H 0.360901 0.149332 0.646461 0.125 Uiso 1 1 calc R U . . .
H10B H 0.478942 0.087696 0.612733 0.125 Uiso 1 1 calc R U . . .
H10C H 0.380588 0.152155 0.561040 0.125 Uiso 1 1 calc R U . . .
C13 C 0.6479(5) 0.4062(8) 0.4402(3) 0.0924(18) Uani 1 1 d . . . . .
H13A H 0.709247 0.334353 0.448685 0.111 Uiso 1 1 calc R U . . .
H13B H 0.685291 0.500556 0.441150 0.111 Uiso 1 1 calc R U . . .
N3 N 0.0743(4) 0.5061(8) 0.4329(3) 0.119(2) Uani 1 1 d . . . . .
N2 N -0.0079(5) 0.5034(11) 0.3886(3) 0.134(3) Uani 1 1 d . . . . .
C15 C 0.5515(6) 0.3630(8) 0.3106(4) 0.100(2) Uani 1 1 d . . . . .
H15 H 0.516736 0.347473 0.264873 0.120 Uiso 1 1 calc R U . . .
C11 C 0.5338(5) 0.3292(6) 0.6906(3) 0.0791(15) Uani 1 1 d . . . . .
H11A H 0.584055 0.413047 0.689987 0.119 Uiso 1 1 calc R U . . .
H11B H 0.580675 0.245537 0.702267 0.119 Uiso 1 1 calc R U . . .
H11C H 0.472646 0.341241 0.726949 0.119 Uiso 1 1 calc R U . . .
C2 C 0.2417(8) 0.4735(11) 0.3526(4) 0.138(3) Uani 1 1 d . . . . .
H2A H 0.320524 0.505257 0.340063 0.207 Uiso 1 1 calc R U . . .
H2B H 0.194573 0.466082 0.308619 0.207 Uiso 1 1 calc R U . . .
H2C H 0.245970 0.380725 0.376031 0.207 Uiso 1 1 calc R U . . .
N1 N -0.0863(6) 0.4926(14) 0.3525(5) 0.197(5) Uani 1 1 d . . . . .
C3A C 0.1417(12) 0.7186(13) 0.3779(9) 0.128(5) Uani 0.7 1 d . . P A 2
H3AA H 0.089581 0.759133 0.414389 0.192 Uiso 0.7 1 calc R U P A 2
H3AB H 0.098682 0.705711 0.332697 0.192 Uiso 0.7 1 calc R U P A 2
H3AC H 0.207532 0.782789 0.369809 0.192 Uiso 0.7 1 calc R U P A 2
C3B C 0.233(3) 0.696(3) 0.3408(13) 0.118(10) Uani 0.3 1 d . . P A 1
H3BA H 0.237132 0.790573 0.362324 0.177 Uiso 0.3 1 calc R U P A 1
H3BB H 0.177874 0.697379 0.300287 0.177 Uiso 0.3 1 calc R U P A 1
H3BC H 0.310102 0.667882 0.323578 0.177 Uiso 0.3 1 calc R U P A 1
H5 H 0.321(4) 0.392(4) 0.587(2) 0.050(12) Uiso 1 1 d . . . . .

loop_
_atom_site_aniso_label
_atom_site_aniso_U_11
_atom_site_aniso_U_22
_atom_site_aniso_U_33
_atom_site_aniso_U_23
_atom_site_aniso_U_13
_atom_site_aniso_U_12
O2 0.0394(13) 0.0549(16) 0.0721(19) -0.0065(13) -0.0107(12) -0.0102(11)
N5 0.0310(14) 0.0401(15) 0.056(2) 0.0002(15) -0.0030(15) -0.0016(12)
N4 0.0361(15) 0.064(2) 0.061(2) 0.0012(17) -0.0089(17) 0.0049(15)
C12 0.0382(18) 0.046(2) 0.062(3) -0.008(2) -0.0073(17) 0.0057(17)
N6 0.0499(19) 0.084(3) 0.050(2) 0.0059(19) 0.0096(16) 0.0151(18)
O3 0.0487(15) 0.083(2) 0.111(3) 0.002(2) 0.0013(17) 0.0280(15)
C8 0.0372(17) 0.0391(16) 0.046(2) -0.0008(17) -0.0003(16) -0.0025(13)
O1 0.0544(18) 0.089(2) 0.071(2) 0.0162(18) -0.0004(16) -0.0031(15)
C9 0.0414(18) 0.0388(16) 0.062(2) 0.0050(19) -0.0031(18) 0.0026(14)
C4 0.052(2) 0.059(2) 0.061(3) 0.014(2) -0.007(2) 0.0055(19)
C5 0.0417(18) 0.0416(17) 0.062(2) -0.0022(19) -0.0045(19) 0.0039(14)
C14 0.085(4) 0.119(5) 0.055(3) 0.019(3) 0.019(3) 0.026(3)
C6 0.073(3) 0.040(2) 0.110(4) -0.005(3) -0.011(3) 0.0045(19)
C7 0.046(2) 0.072(3) 0.067(3) -0.011(2) 0.004(2) 0.009(2)
C1 0.069(3) 0.087(4) 0.061(3) 0.009(2) -0.015(2) 0.006(3)
C10 0.058(2) 0.042(2) 0.149(5) 0.014(3) 0.000(4) -0.0007(18)
C13 0.068(3) 0.141(5) 0.069(4) 0.001(3) 0.017(3) 0.009(3)
N3 0.066(3) 0.203(7) 0.087(4) -0.008(4) -0.022(3) -0.019(3)
N2 0.060(3) 0.241(9) 0.100(4) -0.030(5) -0.026(3) 0.010(4)
C15 0.108(5) 0.136(6) 0.055(3) 0.016(4) 0.015(3) 0.032(4)
C11 0.094(4) 0.088(4) 0.055(3) 0.013(3) -0.012(3) 0.030(3)
C2 0.102(5) 0.176(8) 0.137(6) -0.058(6) -0.011(5) -0.016(5)
N1 0.075(4) 0.366(16) 0.150(7) -0.036(8) -0.050(4) 0.005(6)
C3A 0.126(9) 0.103(8) 0.154(12) 0.018(8) -0.082(9) 0.020(7)
C3B 0.20(3) 0.072(13) 0.080(16) 0.030(11) -0.059(17) 0.018(18)

loop_
_atom_type_symbol
_atom_type_description
_atom_type_scat_dispersion_real
_atom_type_scat_dispersion_imag
_atom_type_scat_source
C C 0.0033 0.0016 'International Tables Vol C Tables 4.2.6.8 and 6.1.1.4'
H H 0.0000 0.0000 'International Tables Vol C Tables 4.2.6.8 and 6.1.1.4'
N N 0.0061 0.0033 'International Tables Vol C Tables 4.2.6.8 and 6.1.1.4'
O O 0.0106 0.0060 'International Tables Vol C Tables 4.2.6.8 and 6.1.1.4'

loop_
_geom_angle_atom_site_label_1
_geom_angle_atom_site_label_2
_geom_angle_atom_site_label_3
_geom_angle
_geom_angle_site_symmetry_1
_geom_angle_site_symmetry_3
_geom_angle_publ_flag
C8 N5 C9 125.4(3) . . ?
C8 N5 H5 116(3) . . ?
C9 N5 H5 119(3) . . ?
C4 N4 C5 123.6(3) . . ?
C4 N4 H4 118.2 . . ?
C5 N4 H4 118.2 . . ?
O3 C12 N6 122.6(4) . . ?
O3 C12 C9 118.3(4) . . ?
N6 C12 C9 119.1(3) . . ?
C12 N6 C13 122.4(4) . . ?
C12 N6 H6 118.8 . . ?
C13 N6 H6 118.8 . . ?
O2 C8 N5 123.4(3) . . ?
O2 C8 C5 121.2(3) . . ?
N5 C8 C5 115.3(3) . . ?
N5 C9 C10 107.8(3) . . ?
N5 C9 C12 112.2(3) . . ?
C10 C9 C12 106.3(4) . . ?
N5 C9 C11 111.3(3) . . ?
C10 C9 C11 110.7(4) . . ?
C12 C9 C11 108.6(3) . . ?
O1 C4 N4 122.7(4) . . ?
O1 C4 C1 119.9(4) . . ?
N4 C4 C1 117.3(4) . . ?
N4 C5 C6 110.2(4) . . ?
N4 C5 C7 107.6(3) . . ?
C6 C5 C7 110.1(4) . . ?
N4 C5 C8 110.6(3) . . ?
C6 C5 C8 110.1(3) . . ?
C7 C5 C8 108.3(3) . . ?
C15 C14 C13 179.1(7) . . ?
C5 C6 H6A 109.5 . . ?
C5 C6 H6B 109.5 . . ?
H6A C6 H6B 109.5 . . ?
C5 C6 H6C 109.5 . . ?
H6A C6 H6C 109.5 . . ?
H6B C6 H6C 109.5 . . ?
C5 C7 H7A 109.5 . . ?
C5 C7 H7B 109.5 . . ?
H7A C7 H7B 109.5 . . ?
C5 C7 H7C 109.5 . . ?
H7A C7 H7C 109.5 . . ?
H7B C7 H7C 109.5 . . ?
C3A C1 C2 121.9(9) . . ?
C3A C1 N3 102.9(7) . . ?
C2 C1 N3 105.9(6) . . ?
C3A C1 C4 108.9(6) . . ?
C2 C1 C4 109.7(5) . . ?
N3 C1 C4 106.4(4) . . ?
C2 C1 C3B 82.5(12) . . ?
N3 C1 C3B 142.4(13) . . ?
C4 C1 C3B 104.8(11) . . ?
C9 C10 H10A 109.5 . . ?
C9 C10 H10B 109.5 . . ?
H10A C10 H10B 109.5 . . ?
C9 C10 H10C 109.5 . . ?
H10A C10 H10C 109.5 . . ?
H10B C10 H10C 109.5 . . ?
N6 C13 C14 112.1(4) . . ?
N6 C13 H13A 109.2 . . ?
C14 C13 H13A 109.2 . . ?
N6 C13 H13B 109.2 . . ?
C14 C13 H13B 109.2 . . ?
H13A C13 H13B 107.9 . . ?
N2 N3 C1 113.5(6) . . ?
N1 N2 N3 174.0(11) . . ?
C14 C15 H15 180.0 . . ?
C9 C11 H11A 109.5 . . ?
C9 C11 H11B 109.5 . . ?
H11A C11 H11B 109.5 . . ?
C9 C11 H11C 109.5 . . ?
H11A C11 H11C 109.5 . . ?
H11B C11 H11C 109.5 . . ?
C1 C2 H2A 109.5 . . ?
C1 C2 H2B 109.5 . . ?
H2A C2 H2B 109.5 . . ?
C1 C2 H2C 109.5 . . ?
H2A C2 H2C 109.5 . . ?
H2B C2 H2C 109.5 . . ?
C1 C3A H3AA 109.5 . . ?
C1 C3A H3AB 109.5 . . ?
H3AA C3A H3AB 109.5 . . ?
C1 C3A H3AC 109.5 . . ?
H3AA C3A H3AC 109.5 . . ?
H3AB C3A H3AC 109.5 . . ?
C1 C3B H3BA 109.5 . . ?
C1 C3B H3BB 109.5 . . ?
H3BA C3B H3BB 109.5 . . ?
C1 C3B H3BC 109.5 . . ?
H3BA C3B H3BC 109.5 . . ?
H3BB C3B H3BC 109.5 . . ?

loop_
_geom_bond_atom_site_label_1
_geom_bond_atom_site_label_2
_geom_bond_distance
_geom_bond_site_symmetry_2
_geom_bond_publ_flag
O2 C8 1.214(4) . ?
N5 C8 1.336(5) . ?
N5 C9 1.466(4) . ?
N5 H5 0.79(4) . ?
N4 C4 1.326(6) . ?
N4 C5 1.467(5) . ?
N4 H4 0.8600 . ?
C12 O3 1.231(5) . ?
C12 N6 1.308(5) . ?
C12 C9 1.523(6) . ?
N6 C13 1.452(6) . ?
N6 H6 0.8600 . ?
C8 C5 1.545(5) . ?
O1 C4 1.228(5) . ?
C9 C10 1.523(5) . ?
C9 C11 1.537(6) . ?
C4 C1 1.533(6) . ?
C5 C6 1.521(6) . ?
C5 C7 1.527(6) . ?
C14 C15 1.167(9) . ?
C14 C13 1.453(9) . ?
C6 H6A 0.9600 . ?
C6 H6B 0.9600 . ?
C6 H6C 0.9600 . ?
C7 H7A 0.9600 . ?
C7 H7B 0.9600 . ?
C7 H7C 0.9600 . ?
C1 C3A 1.461(12) . ?
C1 C2 1.485(10) . ?
C1 N3 1.521(7) . ?
C1 C3B 1.66(3) . ?
C10 H10A 0.9600 . ?
C10 H10B 0.9600 . ?
C10 H10C 0.9600 . ?
C13 H13A 0.9700 . ?
C13 H13B 0.9700 . ?
N3 N2 1.225(7) . ?
N2 N1 1.102(7) . ?
C15 H15 0.9300 . ?
C11 H11A 0.9600 . ?
C11 H11B 0.9600 . ?
C11 H11C 0.9600 . ?
C2 H2A 0.9600 . ?
C2 H2B 0.9600 . ?
C2 H2C 0.9600 . ?
C3A H3AA 0.9600 . ?
C3A H3AB 0.9600 . ?
C3A H3AC 0.9600 . ?
C3B H3BA 0.9600 . ?
C3B H3BB 0.9600 . ?
C3B H3BC 0.9600 . ?

loop_
_geom_torsion_atom_site_label_1
_geom_torsion_atom_site_label_2
_geom_torsion_atom_site_label_3
_geom_torsion_atom_site_label_4
_geom_torsion
_geom_torsion_site_symmetry_1
_geom_torsion_site_symmetry_2
_geom_torsion_site_symmetry_3
_geom_torsion_site_symmetry_4
_geom_torsion_publ_flag
O3 C12 N6 C13 -0.8(7) . . . . ?
C9 C12 N6 C13 -178.7(4) . . . . ?
C9 N5 C8 O2 4.1(6) . . . . ?
C9 N5 C8 C5 -173.1(4) . . . . ?
C8 N5 C9 C10 169.8(4) . . . . ?
C8 N5 C9 C12 -73.6(5) . . . . ?
C8 N5 C9 C11 48.3(5) . . . . ?
O3 C12 C9 N5 174.4(4) . . . . ?
N6 C12 C9 N5 -7.6(5) . . . . ?
O3 C12 C9 C10 -68.1(5) . . . . ?
N6 C12 C9 C10 109.9(4) . . . . ?
O3 C12 C9 C11 51.0(5) . . . . ?
N6 C12 C9 C11 -131.0(4) . . . . ?
C5 N4 C4 O1 7.9(6) . . . . ?
C5 N4 C4 C1 -171.1(4) . . . . ?
C4 N4 C5 C6 68.7(5) . . . . ?
C4 N4 C5 C7 -171.3(4) . . . . ?
C4 N4 C5 C8 -53.2(5) . . . . ?
O2 C8 C5 N4 136.7(4) . . . . ?
N5 C8 C5 N4 -46.1(4) . . . . ?
O2 C8 C5 C6 14.7(5) . . . . ?
N5 C8 C5 C6 -168.1(4) . . . . ?
O2 C8 C5 C7 -105.7(4) . . . . ?
N5 C8 C5 C7 71.6(4) . . . . ?
O1 C4 C1 C3A -90.9(9) . . . . ?
N4 C4 C1 C3A 88.1(8) . . . . ?
O1 C4 C1 C2 44.7(7) . . . . ?
N4 C4 C1 C2 -136.2(6) . . . . ?
O1 C4 C1 N3 158.8(5) . . . . ?
N4 C4 C1 N3 -22.2(6) . . . . ?
O1 C4 C1 C3B -42.5(13) . . . . ?
N4 C4 C1 C3B 136.6(12) . . . . ?
C12 N6 C13 C14 127.6(5) . . . . ?
C3A C1 N3 N2 53.1(10) . . . . ?
C2 C1 N3 N2 -75.8(8) . . . . ?
C4 C1 N3 N2 167.5(6) . . . . ?
C3B C1 N3 N2 22.6(19) . . . . ?
